data_4035209
loop_
_publ_author_name
'Montanaro, Stephanie'
'Wright, Iain A.'
'Batsanov, Andrei S.'
'Bryce, Martin R.'

_publ_section_title
;
 Synthesis of Tetracyclic 2,3-Dihydro-1,3-diazepines from a
 Dinitrodibenzothiophene Derivative.
;
_journal_issue 19
_journal_name_full 'The Journal of organic chemistry'
_journal_page_first 12320
_journal_page_last 12326
_journal_paper_doi 10.1021/acs.joc.8b02029
_journal_volume 83
_journal_year 2018
_chemical_formula_moiety 'C14 H4 N4 O6 S'
_chemical_formula_sum 'C14 H4 N4 O6 S'
_chemical_formula_weight 356.27
_chemical_melting_point 523
_chemical_name_systematic 1,9-dinitro-3,7-dicyanodibenzothiophene-5,5-dioxide
_space_group_crystal_system orthorhombic
_space_group_IT_number 61
_space_group_name_Hall '-P 2ac 2ab'
_space_group_name_H-M_alt 'P b c a'
_atom_sites_solution_hydrogens geom
_atom_sites_solution_primary direct
_audit_creation_date 2016-02-27
_audit_creation_method
;
Olex2 1.2-beta
(compiled 2016.02.19 svn.r3266 for OlexSys, GUI svn.r5155)
;
_cell_angle_alpha 90
_cell_angle_beta 90
_cell_angle_gamma 90
_cell_formula_units_Z 8
_cell_length_a 9.9204(7)
_cell_length_b 11.0141(8)
_cell_length_c 25.763(2)
_cell_measurement_reflns_used 9933
_cell_measurement_temperature 120
_cell_measurement_theta_max 30.03
_cell_measurement_theta_min 2.59
_cell_volume 2815.0(4)
_computing_cell_refinement 'SAINT v8.34A (Bruker, 2013)'
_computing_data_collection 'APEX2 v.2013.4_1 (Bruker, 2013)'
_computing_data_reduction 'SAINT v8.34A (Bruker, 2013)'
_computing_molecular_graphics 'Olex2 (Dolomanov et al., 2009)'
_computing_publication_material 'Olex2 (Dolomanov et al., 2009)'
_computing_structure_refinement 'ShelXL 2014/7 (Sheldrick, 2015)'
_computing_structure_solution 'ShelXS 2013/1 (Sheldrick, 2008)'
_diffrn_ambient_temperature 120
_diffrn_detector_area_resol_mean 10.4
_diffrn_detector_type 'Bruker PHOTON 100 CMOS'
_diffrn_measured_fraction_theta_full 1.000
_diffrn_measured_fraction_theta_max 0.998
_diffrn_measurement_device '3-circle area detector diffractometer'
_diffrn_measurement_device_type 'Bruker D8 Venture'
_diffrn_measurement_method '\f and \w scans'
_diffrn_radiation_monochromator 'focusing mirrors'
_diffrn_radiation_probe x-ray
_diffrn_radiation_type MoK\a
_diffrn_radiation_wavelength 0.71073
_diffrn_reflns_av_R_equivalents 0.0413
_diffrn_reflns_av_unetI/netI 0.0264
_diffrn_reflns_Laue_measured_fraction_full 1.000
_diffrn_reflns_Laue_measured_fraction_max 0.998
_diffrn_reflns_limit_h_max 14
_diffrn_reflns_limit_h_min -12
_diffrn_reflns_limit_k_max 11
_diffrn_reflns_limit_k_min -15
_diffrn_reflns_limit_l_max 36
_diffrn_reflns_limit_l_min -36
_diffrn_reflns_number 32632
_diffrn_reflns_point_group_measured_fraction_full 1.000
_diffrn_reflns_point_group_measured_fraction_max 0.998
_diffrn_reflns_theta_full 25.242
_diffrn_reflns_theta_max 30.101
_diffrn_reflns_theta_min 2.591
_diffrn_source 'I\mS microsource'
_diffrn_standards_number 0
_exptl_absorpt_coefficient_mu 0.275
_exptl_absorpt_correction_T_max 1.0000
_exptl_absorpt_correction_T_min 0.8922
_exptl_absorpt_correction_type multi-scan
_exptl_absorpt_process_details
;
SADABS-2014/4 (Krause et al., 2015) was used for absorption correction.
wR2(int) was 0.0813 before and 0.0494 after correction.
The Ratio of minimum to maximum transmission is 0.8922.
The \l/2 correction factor is Not present.
;
_exptl_crystal_colour yellow
_exptl_crystal_colour_primary yellow
_exptl_crystal_density_diffrn 1.681
_exptl_crystal_description tablet
_exptl_crystal_F_000 1440
_exptl_crystal_size_max 0.221
_exptl_crystal_size_mid 0.176
_exptl_crystal_size_min 0.098
_refine_diff_density_max 0.419
_refine_diff_density_min -0.438
_refine_diff_density_rms 0.065
_refine_ls_extinction_method none
_refine_ls_goodness_of_fit_ref 1.045
_refine_ls_hydrogen_treatment constr
_refine_ls_matrix_type full
_refine_ls_number_parameters 226
_refine_ls_number_reflns 4131
_refine_ls_number_restraints 0
_refine_ls_restrained_S_all 1.045
_refine_ls_R_factor_all 0.0482
_refine_ls_R_factor_gt 0.0366
_refine_ls_shift/su_max 0.001
_refine_ls_shift/su_mean 0.000
_refine_ls_structure_factor_coef Fsqd
_refine_ls_weighting_details 'w=1/[\s^2^(Fo^2^)+(0.0430P)^2^+2.1010P] where P=(Fo^2^+2Fc^2^)/3'
_refine_ls_weighting_scheme calc
_refine_ls_wR_factor_gt 0.0895
_refine_ls_wR_factor_ref 0.0947
_reflns_Friedel_coverage 0.000
_reflns_number_gt 3430
_reflns_number_total 4131
_reflns_threshold_expression 'I > 2\s(I)'
_cod_data_source_file jo8b02029_si_002.cif
_cod_data_source_block o-5_16srv075
_cod_depositor_comments
;
The following automatic conversions were performed:

data item '_diffrn_radiation_probe' value 'X-ray' was changed to
'x-ray' in accordance with the
/home/data/users/saulius/crontab/automatic-downloads/current/ACS/lib/dictionaries/cif_core.dic
dictionary named 'cif_core.dic' version 2.4.2 last updated on
2011-04-26.

Automatic conversion script
Id: cif_fix_values 6909 2019-04-08 15:41:33Z antanas 
;
_cod_database_code 4035209
_shelx_shelxl_version_number 2014/7
_shelx_space_group_comment
;
The symmetry employed for this shelxl refinement is uniquely defined
by the following loop, which should always be used as a source of
symmetry information in preference to the above space-group names.
They are only intended as comments.
;
_shelx_estimated_absorpt_t_max 0.974
_shelx_estimated_absorpt_t_min 0.942
_computing.bruker_data_scaling 'SADABS V2012/1 (Bruker AXS Inc.)'

_olex2_refinement_description
;
1. Fixed Uiso
 At 1.2 times of:
  All C(H) groups
2.a Aromatic/amide H refined with riding coordinates:
 C9(H9), C11(H11), C4(H4), C2(H2)
;
_ccdc_comments 'tetragonal form see CCDC-1850073'
_olex2_diffrn_ambient_temperature_device 'Oxford Cryosystems'
_olex2_submission_special_instructions 'No special instructions were received'

loop_
_space_group_symop_operation_xyz
'x, y, z'
'-x+1/2, -y, z+1/2'
'x+1/2, -y+1/2, -z'
'-x, y+1/2, -z+1/2'
'-x, -y, -z'
'x-1/2, y, -z-1/2'
'-x-1/2, y-1/2, z'
'x, -y-1/2, z-1/2'

loop_
_atom_site_label
_atom_site_type_symbol
_atom_site_fract_x
_atom_site_fract_y
_atom_site_fract_z
_atom_site_U_iso_or_equiv
_atom_site_adp_type
_atom_site_occupancy
_atom_site_site_symmetry_order
_atom_site_calc_flag
_atom_site_refinement_flags_posn
S S 0.56266(3) 0.15937(3) 0.04243(2) 0.01252(9) Uani 1 1 d .
O1 O 0.61148(11) 0.03849(10) 0.03407(4) 0.0189(2) Uani 1 1 d .
O2 O 0.54669(10) 0.23887(11) -0.00118(4) 0.0202(2) Uani 1 1 d .
O3 O 0.29741(11) 0.14676(10) 0.25802(4) 0.0201(2) Uani 1 1 d .
O4 O 0.50856(10) 0.13957(10) 0.23675(4) 0.0177(2) Uani 1 1 d .
O5 O 0.44667(10) 0.38854(10) 0.21180(4) 0.0175(2) Uani 1 1 d .
O6 O 0.62844(11) 0.38864(10) 0.25897(4) 0.0200(2) Uani 1 1 d .
N1 N -0.04092(14) 0.00993(14) 0.08284(6) 0.0276(3) Uani 1 1 d .
N2 N 0.38855(12) 0.14977(10) 0.22612(5) 0.0132(2) Uani 1 1 d .
N3 N 0.56748(12) 0.36873(11) 0.21868(5) 0.0135(2) Uani 1 1 d .
N4 N 1.10627(13) 0.37246(12) 0.12145(5) 0.0200(3) Uani 1 1 d .
C1 C 0.29352(14) 0.10791(13) 0.06679(5) 0.0138(3) Uani 1 1 d .
H2 H 0.2761 0.0873 0.0316 0.017 Uiso 1 1 calc R
C2 C 0.19616(14) 0.09243(12) 0.10528(5) 0.0134(3) Uani 1 1 d .
C3 C 0.22726(13) 0.11217(12) 0.15743(5) 0.0135(3) Uani 1 1 d .
H4 H 0.1625 0.0952 0.1836 0.016 Uiso 1 1 calc R
C4 C 0.35283(13) 0.15651(12) 0.17066(5) 0.0119(2) Uani 1 1 d .
C5 C 0.64354(13) 0.32111(12) 0.17415(5) 0.0113(2) Uani 1 1 d .
C6 C 0.77652(14) 0.35869(12) 0.17027(5) 0.0131(3) Uani 1 1 d .
H9 H 0.8165 0.4052 0.1972 0.016 Uiso 1 1 calc R
C7 C 0.85099(14) 0.32746(12) 0.12630(5) 0.0128(3) Uani 1 1 d .
C8 C 0.79059(13) 0.26614(12) 0.08501(5) 0.0128(3) Uani 1 1 d .
H11 H 0.8384 0.2499 0.0538 0.015 Uiso 1 1 calc R
C9 C 0.65849(13) 0.23005(12) 0.09146(5) 0.0113(2) Uani 1 1 d .
C10 C 0.58252(13) 0.24823(12) 0.13659(5) 0.0109(2) Uani 1 1 d .
C11 C 0.44831(13) 0.18888(12) 0.13321(5) 0.0110(2) Uani 1 1 d .
C12 C 0.41665(13) 0.15473(12) 0.08215(5) 0.0118(2) Uani 1 1 d .
C13 C 0.06438(14) 0.04608(14) 0.09211(6) 0.0174(3) Uani 1 1 d .
C14 C 0.99254(14) 0.35632(13) 0.12342(5) 0.0145(3) Uani 1 1 d .

loop_
_atom_site_aniso_label
_atom_site_aniso_U_11
_atom_site_aniso_U_22
_atom_site_aniso_U_33
_atom_site_aniso_U_23
_atom_site_aniso_U_13
_atom_site_aniso_U_12
S 0.01073(15) 0.01793(17) 0.00890(15) -0.00219(12) 0.00033(11) -0.00184(12)
O1 0.0153(5) 0.0219(5) 0.0195(5) -0.0098(4) 0.0012(4) 0.0002(4)
O2 0.0199(5) 0.0300(6) 0.0108(5) 0.0039(4) -0.0019(4) -0.0050(4)
O3 0.0211(5) 0.0244(6) 0.0148(5) -0.0013(4) 0.0069(4) 0.0011(4)
O4 0.0147(5) 0.0203(5) 0.0181(5) 0.0048(4) -0.0021(4) -0.0017(4)
O5 0.0152(5) 0.0167(5) 0.0206(5) -0.0020(4) 0.0032(4) 0.0018(4)
O6 0.0260(6) 0.0221(5) 0.0120(5) -0.0046(4) -0.0016(4) -0.0011(4)
N1 0.0199(7) 0.0283(8) 0.0345(8) 0.0062(6) -0.0051(6) -0.0061(6)
N2 0.0158(5) 0.0111(5) 0.0127(5) -0.0002(4) 0.0015(4) -0.0007(4)
N3 0.0171(6) 0.0112(5) 0.0122(5) -0.0011(4) 0.0020(4) -0.0012(4)
N4 0.0175(6) 0.0208(6) 0.0218(6) 0.0007(5) -0.0011(5) -0.0047(5)
C1 0.0130(6) 0.0140(6) 0.0143(6) -0.0008(5) -0.0019(5) 0.0007(5)
C2 0.0111(6) 0.0109(6) 0.0183(6) 0.0008(5) -0.0008(5) 0.0003(5)
C3 0.0120(6) 0.0125(6) 0.0160(6) 0.0004(5) 0.0027(5) 0.0008(5)
C4 0.0135(6) 0.0111(6) 0.0110(6) -0.0005(5) 0.0008(5) 0.0018(5)
C5 0.0145(6) 0.0110(6) 0.0083(5) 0.0006(4) 0.0009(4) 0.0014(5)
C6 0.0155(6) 0.0116(6) 0.0121(6) 0.0006(5) -0.0023(5) -0.0017(5)
C7 0.0122(6) 0.0122(6) 0.0139(6) 0.0022(5) -0.0010(5) -0.0014(5)
C8 0.0125(6) 0.0148(6) 0.0111(6) 0.0011(5) 0.0010(5) -0.0011(5)
C9 0.0120(6) 0.0127(6) 0.0093(6) -0.0003(5) -0.0006(4) -0.0005(5)
C10 0.0111(6) 0.0103(6) 0.0112(6) 0.0013(5) 0.0002(5) 0.0013(5)
C11 0.0113(6) 0.0096(6) 0.0120(6) -0.0001(5) 0.0002(5) 0.0012(5)
C12 0.0109(6) 0.0132(6) 0.0113(6) 0.0004(5) 0.0011(4) 0.0008(5)
C13 0.0150(6) 0.0172(7) 0.0199(7) 0.0019(5) 0.0000(5) -0.0006(5)
C14 0.0165(7) 0.0138(6) 0.0133(6) 0.0007(5) -0.0012(5) -0.0022(5)

loop_
_atom_type_symbol
_atom_type_description
_atom_type_scat_dispersion_real
_atom_type_scat_dispersion_imag
_atom_type_scat_source
C C 0.0033 0.0016 'International Tables Vol C Tables 4.2.6.8 and 6.1.1.4'
H H 0.0000 0.0000 'International Tables Vol C Tables 4.2.6.8 and 6.1.1.4'
N N 0.0061 0.0033 'International Tables Vol C Tables 4.2.6.8 and 6.1.1.4'
O O 0.0106 0.0060 'International Tables Vol C Tables 4.2.6.8 and 6.1.1.4'
S S 0.1246 0.1234 'International Tables Vol C Tables 4.2.6.8 and 6.1.1.4'

loop_
_exptl_crystal_face_index_h
_exptl_crystal_face_index_k
_exptl_crystal_face_index_l
_exptl_crystal_face_perp_dist
-1.00 -1.00 2.00 0.0640
0.00 0.00 1.00 0.0310
0.00 0.00 -1.00 0.0490
-1.00 -1.00 1.00 0.0660
-1.00 -1.00 -1.00 0.0680
1.00 2.00 2.00 0.0640
2.00 -2.00 1.00 0.1010
-2.00 2.00 -1.00 0.0910
1.00 2.00 -1.00 0.0690
1.00 -1.00 -2.00 0.0980
0.00 1.00 -3.00 0.0590

loop_
_geom_angle_atom_site_label_1
_geom_angle_atom_site_label_2
_geom_angle_atom_site_label_3
_geom_angle
O1 S O2 119.16(7)
O1 S C9 109.62(6)
O1 S C12 109.62(6)
O2 S C9 110.58(7)
O2 S C12 112.31(6)
C9 S C12 92.28(6)
O3 N2 O4 124.43(12)
O3 N2 C4 118.38(12)
O4 N2 C4 117.01(11)
O5 N3 C5 116.78(11)
O6 N3 O5 124.95(12)
O6 N3 C5 118.24(11)
C12 C1 C2 116.97(13)
C1 C2 C3 120.82(13)
C1 C2 C13 120.20(13)
C3 C2 C13 118.79(13)
C4 C3 C2 119.49(12)
C3 C4 N2 116.00(12)
C3 C4 C11 122.08(12)
C11 C4 N2 121.26(12)
C6 C5 N3 115.99(12)
C6 C5 C10 122.32(12)
C10 C5 N3 121.59(12)
C5 C6 C7 119.25(12)
C6 C7 C14 120.21(12)
C8 C7 C6 120.72(12)
C8 C7 C14 119.06(13)
C9 C8 C7 117.11(12)
C8 C9 S 123.61(10)
C8 C9 C10 124.76(12)
C10 C9 S 111.59(10)
C5 C10 C9 115.13(12)
C5 C10 C11 133.03(12)
C9 C10 C11 111.77(11)
C4 C11 C10 132.75(12)
C4 C11 C12 115.26(12)
C12 C11 C10 111.92(11)
C1 C12 S 124.50(11)
C1 C12 C11 124.43(12)
C11 C12 S 110.50(10)
N1 C13 C2 178.39(17)
N4 C14 C7 176.19(16)

loop_
_geom_bond_atom_site_label_1
_geom_bond_atom_site_label_2
_geom_bond_distance
S O1 1.4330(11)
S O2 1.4332(11)
S C9 1.7622(13)
S C12 1.7743(13)
O3 N2 1.2222(15)
O4 N2 1.2268(16)
O5 N3 1.2310(15)
O6 N3 1.2211(15)
N2 C4 1.4741(17)
N3 C5 1.4700(17)
C1 C12 1.3837(19)
C2 C1 1.3948(19)
C3 C2 1.3954(19)
C4 C3 1.3808(19)
C4 C11 1.3982(18)
C5 C10 1.3954(18)
C6 C5 1.3863(19)
C6 C7 1.3956(19)
C8 C7 1.3952(19)
C8 C9 1.3795(18)
C9 C10 1.4000(18)
C11 C10 1.4858(18)
C11 C12 1.4037(18)
C13 N1 1.1431(19)
C13 C2 1.4440(19)
C14 N4 1.1432(19)
C14 C7 1.4417(19)
